data_7715386
loop_
_publ_author_name
'Zhang, Ning-Ning'
'Zhang, Ya-Nan'
'Li, Li'
'Li, Zhen-Yu'
'Liu, Ya-Tong'
'Dong, Yunyun'
'Yan, Yong'
'Wang, Ming-Sheng'

_publ_section_title
;
 Photochromism and single-component white light emission from a
 metalloviologen complex based on 1,5-naphthyridine.
;
_journal_issue 15
_journal_name_full 'Dalton transactions (Cambridge, England : 2003)'
_journal_page_first 6547
_journal_page_last 6555
_journal_paper_doi 10.1039/d3dt04250b
_journal_volume 53
_journal_year 2024
_chemical_formula_moiety 'C8 H6 Cd Cl2 N2'
_chemical_formula_sum 'C8 H6 Cd Cl2 N2'
_chemical_formula_weight 313.45
_chemical_name_common 'Compound 1'
_space_group_crystal_system monoclinic
_space_group_IT_number 12
_space_group_name_Hall '-C 2y'
_space_group_name_H-M_alt 'C 1 2/m 1'
_atom_sites_solution_hydrogens geom
_audit_creation_date 2022-04-14
_audit_creation_method
;
Olex2 1.3
(compiled 2020.11.12 svn.r5f609507 for OlexSys, GUI svn.r6408)
;
_audit_update_record
;
2023-11-14 deposited with the CCDC.	2024-03-04 downloaded from the CCDC.
;
_cell_angle_alpha 90
_cell_angle_beta 103.338(5)
_cell_angle_gamma 90
_cell_formula_units_Z 2
_cell_length_a 15.1638(14)
_cell_length_b 3.8071(4)
_cell_length_c 8.2899(7)
_cell_measurement_reflns_used 1226
_cell_measurement_temperature 293(2)
_cell_measurement_theta_max 28.447
_cell_measurement_theta_min 2.525
_cell_volume 465.67(8)
_computing_cell_refinement 'SAINT V6.36A (?, 2016)'
_computing_data_reduction 'SAINT V6.36A (?, 2016)'
_computing_molecular_graphics 'Olex2 1.3 (Dolomanov et al., 2009)'
_computing_publication_material 'Olex2 1.3 (Dolomanov et al., 2009)'
_computing_structure_refinement 'SHELXL 2014/7 (Sheldrick, 2015)'
_diffrn_ambient_temperature 293(2)
_diffrn_measured_fraction_theta_full 0.994
_diffrn_measured_fraction_theta_max 0.994
_diffrn_measurement_device_type 'CCD area detector'
_diffrn_measurement_method 'phi and omega scans'
_diffrn_radiation_monochromator graphite
_diffrn_radiation_type MoK\a
_diffrn_radiation_wavelength 0.71073
_diffrn_reflns_av_R_equivalents 0.0483
_diffrn_reflns_av_unetI/netI 0.0490
_diffrn_reflns_Laue_measured_fraction_full 0.994
_diffrn_reflns_Laue_measured_fraction_max 0.994
_diffrn_reflns_limit_h_max 18
_diffrn_reflns_limit_h_min -11
_diffrn_reflns_limit_k_max 4
_diffrn_reflns_limit_k_min -4
_diffrn_reflns_limit_l_max 9
_diffrn_reflns_limit_l_min -9
_diffrn_reflns_number 1075
_diffrn_reflns_point_group_measured_fraction_full 0.994
_diffrn_reflns_point_group_measured_fraction_max 0.994
_diffrn_reflns_theta_full 25.009
_diffrn_reflns_theta_max 25.009
_diffrn_reflns_theta_min 2.525
_exptl_absorpt_coefficient_mu 2.865
_exptl_absorpt_correction_T_max 0.751
_exptl_absorpt_correction_T_min 0.563
_exptl_absorpt_correction_type multi-scan
_exptl_crystal_colour yellow
_exptl_crystal_density_diffrn 2.235
_exptl_crystal_description plate
_exptl_crystal_F_000 300
_exptl_crystal_size_max 0.42
_exptl_crystal_size_mid 0.17
_exptl_crystal_size_min 0.1
_refine_diff_density_max 0.603
_refine_diff_density_min -1.010
_refine_diff_density_rms 0.158
_refine_ls_extinction_method none
_refine_ls_goodness_of_fit_ref 1.177
_refine_ls_hydrogen_treatment constr
_refine_ls_matrix_type full
_refine_ls_number_parameters 41
_refine_ls_number_reflns 480
_refine_ls_number_restraints 0
_refine_ls_restrained_S_all 1.177
_refine_ls_R_factor_all 0.0333
_refine_ls_R_factor_gt 0.0331
_refine_ls_shift/su_max 0.000
_refine_ls_shift/su_mean 0.000
_refine_ls_structure_factor_coef Fsqd
_refine_ls_weighting_details 'w=1/[\s^2^(Fo^2^)+(0.0436P)^2^+1.6697P] where P=(Fo^2^+2Fc^2^)/3'
_refine_ls_weighting_scheme calc
_refine_ls_wR_factor_gt 0.0900
_refine_ls_wR_factor_ref 0.0903
_reflns_Friedel_coverage 0.000
_reflns_number_gt 478
_reflns_number_total 480
_reflns_threshold_expression 'I > 2\s(I)'
_cod_data_source_file d3dt04250b2.cif
_cod_data_source_block 1
_cod_depositor_comments 'Adding full bibliography for 7715386.cif.'
_cod_original_sg_symbol_H-M C2/m
_cod_database_code 7715386
_shelx_shelxl_version_number 2014/7
_shelx_space_group_comment
;
The symmetry employed for this shelxl refinement is uniquely defined
by the following loop, which should always be used as a source of
symmetry information in preference to the above space-group names.
They are only intended as comments.
;
_shelx_estimated_absorpt_t_max 0.751
_shelx_estimated_absorpt_t_min 0.563
_olex2_refinement_description
;
1. Fixed Uiso
 At 1.2 times of:
  All C(H) groups
2.a Aromatic/amide H refined with riding coordinates:
 C1(H1), C3(H3), C4(H4)
;
_olex2_submission_special_instructions 'No special instructions were received'

loop_
_space_group_symop_operation_xyz
'x, y, z'
'-x, y, -z'
'x+1/2, y+1/2, z'
'-x+1/2, y+1/2, -z'
'-x, -y, -z'
'x, -y, z'
'-x+1/2, -y+1/2, -z'
'x+1/2, -y+1/2, z'

loop_
_atom_site_label
_atom_site_type_symbol
_atom_site_fract_x
_atom_site_fract_y
_atom_site_fract_z
_atom_site_U_iso_or_equiv
_atom_site_adp_type
_atom_site_occupancy
_atom_site_site_symmetry_order
_atom_site_calc_flag
_atom_site_refinement_flags_posn
_atom_site_refinement_flags_adp
_atom_site_refinement_flags_occupancy
_atom_site_disorder_assembly
_atom_site_disorder_group
Cd1 Cd 0.0000 1.0000 0.5000 0.0249(3) Uani 1 4 d S T P . .
Cl1 Cl -0.12067(11) 0.5000 0.4125(2) 0.0303(4) Uani 1 2 d S T P . .
N1 N 0.0404(4) 1.0000 0.2294(6) 0.0273(12) Uani 1 2 d S T P . .
C1 C 0.1669(4) 1.0000 0.0999(8) 0.0303(14) Uani 1 2 d S T P . .
H1 H 0.2295 1.0000 0.1140 0.036 Uiso 1 2 calc R U P . .
C2 C -0.0155(4) 1.0000 0.0737(6) 0.0188(12) Uani 1 2 d S T P . .
C3 C -0.1122(4) 1.0000 0.0555(8) 0.0314(14) Uani 1 2 d S T P . .
H3 H -0.1369 1.0000 0.1483 0.038 Uiso 1 2 calc R U P . .
C4 C 0.1285(4) 1.0000 0.2390(8) 0.0323(15) Uani 1 2 d S T P . .
H4 H 0.1674 1.0000 0.3437 0.039 Uiso 1 2 calc R U P . .

loop_
_atom_site_aniso_label
_atom_site_aniso_U_11
_atom_site_aniso_U_22
_atom_site_aniso_U_33
_atom_site_aniso_U_23
_atom_site_aniso_U_13
_atom_site_aniso_U_12
Cd1 0.0220(4) 0.0332(4) 0.0188(4) 0.000 0.0034(3) 0.000
Cl1 0.0222(8) 0.0339(9) 0.0309(8) 0.000 -0.0019(6) 0.000
N1 0.022(3) 0.041(3) 0.019(2) 0.000 0.004(2) 0.000
C1 0.019(3) 0.043(4) 0.026(3) 0.000 0.000(2) 0.000
C2 0.026(3) 0.022(3) 0.010(2) 0.000 0.006(2) 0.000
C3 0.023(3) 0.041(4) 0.030(3) 0.000 0.007(3) 0.000
C4 0.024(3) 0.044(4) 0.026(3) 0.000 0.001(3) 0.000

loop_
_atom_type_symbol
_atom_type_description
_atom_type_scat_dispersion_real
_atom_type_scat_dispersion_imag
_atom_type_scat_source
C C 0.0033 0.0016 'International Tables Vol C Tables 4.2.6.8 and 6.1.1.4'
H H 0.0000 0.0000 'International Tables Vol C Tables 4.2.6.8 and 6.1.1.4'
Cd Cd -0.8075 1.2024 'International Tables Vol C Tables 4.2.6.8 and 6.1.1.4'
Cl Cl 0.1484 0.1585 'International Tables Vol C Tables 4.2.6.8 and 6.1.1.4'
N N 0.0061 0.0033 'International Tables Vol C Tables 4.2.6.8 and 6.1.1.4'

loop_
_geom_angle_atom_site_label_1
_geom_angle_atom_site_label_2
_geom_angle_atom_site_label_3
_geom_angle
_geom_angle_site_symmetry_1
_geom_angle_site_symmetry_3
_geom_angle_publ_flag
Cl1 Cd1 Cl1 86.99(5) 5_576 1_565 ?
Cl1 Cd1 Cl1 180.0 5_576 . ?
Cl1 Cd1 Cl1 180.0 1_565 5_566 ?
Cl1 Cd1 Cl1 93.01(5) 1_565 . ?
Cl1 Cd1 Cl1 93.01(5) 5_576 5_566 ?
Cl1 Cd1 Cl1 86.99(5) 5_566 . ?
N1 Cd1 Cl1 93.01(9) 5_576 5_576 ?
N1 Cd1 Cl1 86.99(9) 5_576 . ?
N1 Cd1 Cl1 86.99(9) . 5_566 ?
N1 Cd1 Cl1 93.01(9) . 1_565 ?
N1 Cd1 Cl1 86.99(9) . 5_576 ?
N1 Cd1 Cl1 86.99(9) 5_576 1_565 ?
N1 Cd1 Cl1 93.01(9) . . ?
N1 Cd1 Cl1 93.01(9) 5_576 5_566 ?
N1 Cd1 N1 180.0 . 5_576 ?
Cd1 Cl1 Cd1 93.01(5) . 1_545 ?
C2 N1 Cd1 129.0(4) . . ?
C4 N1 Cd1 114.0(4) . . ?
C4 N1 C2 117.0(5) . . ?
C3 C1 H1 120.0 5_575 . ?
C3 C1 C4 119.9(6) 5_575 . ?
C4 C1 H1 120.0 . . ?
N1 C2 C2 124.0(7) . 5_575 ?
N1 C2 C3 119.5(5) . . ?
C2 C2 C3 116.5(7) 5_575 . ?
C1 C3 C2 118.8(6) 5_575 . ?
C1 C3 H3 120.6 5_575 . ?
C2 C3 H3 120.6 . . ?
N1 C4 C1 123.7(6) . . ?
N1 C4 H4 118.1 . . ?
C1 C4 H4 118.1 . . ?

loop_
_geom_bond_atom_site_label_1
_geom_bond_atom_site_label_2
_geom_bond_distance
_geom_bond_site_symmetry_2
_geom_bond_publ_flag
Cd1 Cl1 2.6240(11) 5_576 ?
Cd1 Cl1 2.6241(11) . ?
Cd1 Cl1 2.6240(11) 5_566 ?
Cd1 Cl1 2.6240(11) 1_565 ?
Cd1 N1 2.458(5) 5_576 ?
Cd1 N1 2.458(5) . ?
Cl1 Cd1 2.6241(11) 1_545 ?
N1 C2 1.372(7) . ?
N1 C4 1.319(8) . ?
C1 H1 0.9300 . ?
C1 C3 1.362(9) 5_575 ?
C1 C4 1.407(10) . ?
C2 C2 1.407(10) 5_575 ?
C2 C3 1.439(8) . ?
C3 C1 1.362(9) 5_575 ?
C3 H3 0.9300 . ?
C4 H4 0.9300 . ?

loop_
_geom_torsion_atom_site_label_1
_geom_torsion_atom_site_label_2
_geom_torsion_atom_site_label_3
_geom_torsion_atom_site_label_4
_geom_torsion
_geom_torsion_site_symmetry_1
_geom_torsion_site_symmetry_2
_geom_torsion_site_symmetry_3
_geom_torsion_site_symmetry_4
_geom_torsion_publ_flag
Cd1 N1 C2 C2 180.000(0) . . . 5_575 ?
Cd1 N1 C2 C3 0.000(0) . . . . ?
Cd1 N1 C4 C1 180.000(1) . . . . ?
N1 C2 C3 C1 180.000(0) . . . 5_575 ?
C2 N1 C4 C1 0.000(1) . . . . ?
C2 C2 C3 C1 0.000(0) 5_575 . . 5_575 ?
C3 C1 C4 N1 0.000(1) 5_575 . . . ?
C4 N1 C2 C2 0.000(1) . . . 5_575 ?
C4 N1 C2 C3 180.000(0) . . . . ?
